data_7720465
loop_
_publ_author_name
'Bennour, Ines'
'Monnot, Victor'
'Schollhammer, Philippe'
'Chatelain, Lucile'

_publ_section_title
;
 Design of boron-decorated bimetallic iron complexes related to the active
 site of [FeFe]-hydrogenases and reactivity with hydride donors.
;
_journal_issue 4
_journal_name_full 'Dalton transactions (Cambridge, England : 2003)'
_journal_page_first 1915
_journal_page_last 1922
_journal_paper_doi 10.1039/d5dt02885j
_journal_volume 55
_journal_year 2026
_chemical_formula_moiety 'C38 H32 B F10 Fe2 Na O9 S2'
_chemical_formula_sum 'C38 H32 B F10 Fe2 Na O9 S2'
_chemical_formula_weight 1032.25
_space_group_crystal_system monoclinic
_space_group_IT_number 4
_space_group_name_Hall 'P 2yb'
_space_group_name_H-M_alt 'P 1 21 1'
_atom_sites_solution_hydrogens geom
_atom_sites_solution_primary dual
_audit_creation_date 2024-09-05
_audit_creation_method
;
Olex2 1.5
(compiled 2024.02.16 svn.r378c4104 for OlexSys, GUI svn.r6928)
;
_audit_update_record
;
2025-05-16 deposited with the CCDC.	2025-12-17 downloaded from the CCDC.
;
_cell_angle_alpha 90
_cell_angle_beta 106.553(10)
_cell_angle_gamma 90
_cell_formula_units_Z 2
_cell_length_a 9.4643(9)
_cell_length_b 19.6751(16)
_cell_length_c 11.7454(10)
_cell_measurement_reflns_used 5770
_cell_measurement_temperature 150
_cell_measurement_theta_max 28.1950
_cell_measurement_theta_min 2.2530
_cell_volume 2096.5(3)
_computing_cell_refinement 'CrysAlisPro 1.171.39.46 (Rigaku OD, 2018)'
_computing_data_collection 'CrysAlisPro 1.171.39.46 (Rigaku OD, 2018)'
_computing_data_reduction 'CrysAlisPro 1.171.39.46 (Rigaku OD, 2018)'
_computing_molecular_graphics 'Olex2 1.5 (Dolomanov et al., 2009)'
_computing_publication_material 'Olex2 1.5 (Dolomanov et al., 2009)'
_computing_structure_refinement 'SHELXL 2018/1 (Sheldrick, 2015)'
_computing_structure_solution 'SHELXT  (Sheldrick, 2015)'
_diffrn_ambient_temperature 150
_diffrn_detector 'CCD plate'
_diffrn_detector_area_resol_mean 8.3622
_diffrn_detector_type 'Sapphire2, large Be window'
_diffrn_measured_fraction_theta_full 1.000
_diffrn_measured_fraction_theta_max 1.000
_diffrn_measurement_details
;
List of Runs (angles in degrees, time in seconds):

  # Type    Start    End  Width  t~exp~   \w     \q     \k     \f   Frames
#--------------------------------------------------------------------------
  1  \w    -48.00  48.00   1.00  120.00    --  -17.01  77.00-150.00   96
  2  \w     -1.00  95.00   1.00  120.00    --   17.79  77.00 -30.00   96
  3  \w      0.00  96.00   1.00  120.00    --   17.79  77.00  90.00   96
;
_diffrn_measurement_device 'four-circle diffractometer'
_diffrn_measurement_device_type 'Xcalibur, Sapphire2, large Be window'
_diffrn_measurement_method '\w scans'
_diffrn_orient_matrix_type 'CrysAlisPro convention (1999,Acta A55,543-557)'
_diffrn_orient_matrix_UB_11 0.0729412000
_diffrn_orient_matrix_UB_12 -0.0066143000
_diffrn_orient_matrix_UB_13 0.0354054000
_diffrn_orient_matrix_UB_21 0.0267722000
_diffrn_orient_matrix_UB_22 0.0070264000
_diffrn_orient_matrix_UB_23 -0.0493468000
_diffrn_orient_matrix_UB_31 0.0085507000
_diffrn_orient_matrix_UB_32 0.0347348000
_diffrn_orient_matrix_UB_33 0.0167628000
_diffrn_radiation_monochromator graphite
_diffrn_radiation_probe x-ray
_diffrn_radiation_type 'Mo K\a'
_diffrn_radiation_wavelength 0.71073
_diffrn_reflns_av_R_equivalents 0.0543
_diffrn_reflns_av_unetI/netI 0.0837
_diffrn_reflns_Laue_measured_fraction_full 1.000
_diffrn_reflns_Laue_measured_fraction_max 1.000
_diffrn_reflns_limit_h_max 7
_diffrn_reflns_limit_h_min -11
_diffrn_reflns_limit_k_max 24
_diffrn_reflns_limit_k_min -24
_diffrn_reflns_limit_l_max 14
_diffrn_reflns_limit_l_min -14
_diffrn_reflns_number 12255
_diffrn_reflns_point_group_measured_fraction_full 0.947
_diffrn_reflns_point_group_measured_fraction_max 0.933
_diffrn_reflns_theta_full 25.242
_diffrn_reflns_theta_max 26.372
_diffrn_reflns_theta_min 1.809
_diffrn_source 'fine-focus sealed X-ray tube'
_diffrn_source_type 'Enhance (Mo) X-ray Source'
_exptl_absorpt_coefficient_mu 0.900
_exptl_absorpt_correction_T_max 0.978
_exptl_absorpt_correction_T_min 0.908
_exptl_absorpt_correction_type gaussian
_exptl_absorpt_process_details
;
CrysAlisPro 1.171.39.46 (Rigaku Oxford Diffraction, 2018)
Numerical absorption correction based on gaussian integration over
			a multifaceted crystal model
Empirical absorption correction using spherical harmonics,
 implemented in SCALE3 ABSPACK scaling algorithm.
;
_exptl_crystal_colour 'light yellow'
_exptl_crystal_colour_modifier light
_exptl_crystal_colour_primary yellow
_exptl_crystal_density_diffrn 1.635
_exptl_crystal_description plate
_exptl_crystal_F_000 1044
_exptl_crystal_size_max 0.398
_exptl_crystal_size_mid 0.253
_exptl_crystal_size_min 0.087
_refine_diff_density_max 4.043
_refine_diff_density_min -0.921
_refine_diff_density_rms 0.246
_refine_ls_abs_structure_details
;
 Flack x determined using 2405 quotients [(I+)-(I-)]/[(I+)+(I-)]
 (Parsons, Flack and Wagner, Acta Cryst. B69 (2013) 249-259).
;
_refine_ls_abs_structure_Flack 0.03(4)
_refine_ls_extinction_method none
_refine_ls_goodness_of_fit_ref 1.039
_refine_ls_hydrogen_treatment constr
_refine_ls_matrix_type full
_refine_ls_number_parameters 568
_refine_ls_number_reflns 8000
_refine_ls_number_restraints 1
_refine_ls_restrained_S_all 1.039
_refine_ls_R_factor_all 0.1412
_refine_ls_R_factor_gt 0.1345
_refine_ls_shift/su_max 0.103
_refine_ls_shift/su_mean 0.001
_refine_ls_structure_factor_coef Fsqd
_refine_ls_weighting_details 'w=1/[\s^2^(Fo^2^)+(0.1800P)^2^+54.2276P] where P=(Fo^2^+2Fc^2^)/3'
_refine_ls_weighting_scheme calc
_refine_ls_wR_factor_gt 0.3651
_refine_ls_wR_factor_ref 0.3701
_reflns_Friedel_coverage 0.811
_reflns_Friedel_fraction_full 0.890
_reflns_Friedel_fraction_max 0.862
_reflns_number_gt 7225
_reflns_number_total 8000
_reflns_threshold_expression 'I > 2\s(I)'
_cod_data_source_file d5dt02885j2.cif
_cod_data_source_block ib169-150k
_cod_database_code 7720465
_shelx_shelxl_version_number 2018/1
_chemical_oxdiff_formula 'C40 H40 B1 F10 Fe2 O6 S2'
_shelx_space_group_comment
;
The symmetry employed for this shelxl refinement is uniquely defined
by the following loop, which should always be used as a source of
symmetry information in preference to the above space-group names.
They are only intended as comments.
;
_olex2_refinement_description
;
1. Fixed Uiso
 At 1.2 times of:
  All B(H) groups, All C(H) groups, All C(H,H) groups
2.a Ternary CH refined with riding coordinates:
 C7(H7), C8(H8), B1(H1)
2.b Secondary CH2 refined with riding coordinates:
 C27(H27A,H27B), C28(H28A,H28B), C29(H29A,H29B), C30(H30A,H30B), C31(H31A,
 H31B), C32(H32A,H32B), C33(H33A,H33B), C34(H34A,H34B), C35(H35A,H35B),
 C36(H36A,H36B), C37(H37A,H37B), C38(H38A,H38B)
2.c Aromatic/amide H refined with riding coordinates:
 C10(H10), C11(H11), C12(H12), C13(H13), C14(H14)
;
_olex2_date_sample_data_collection 2023-03-28
_olex2_submission_special_instructions 'No special instructions were received'
_oxdiff_exptl_absorpt_empirical_details
;
Empirical correction (ABSPACK) includes:
- Absorption correction using spherical harmonics
- Frame scaling
- Detector area scaling
;
_oxdiff_exptl_absorpt_empirical_full_max 1.941
_oxdiff_exptl_absorpt_empirical_full_min 0.674

loop_
_space_group_symop_operation_xyz
'x, y, z'
'-x, y+1/2, -z'

loop_
_atom_site_label
_atom_site_type_symbol
_atom_site_fract_x
_atom_site_fract_y
_atom_site_fract_z
_atom_site_U_iso_or_equiv
_atom_site_adp_type
_atom_site_occupancy
_atom_site_site_symmetry_order
_atom_site_calc_flag
_atom_site_refinement_flags_posn
_atom_site_refinement_flags_adp
_atom_site_refinement_flags_occupancy
_atom_site_disorder_assembly
_atom_site_disorder_group
Fe1 Fe 0.3897(3) 0.18217(15) 0.3830(2) 0.0251(7) Uani 1 1 d . . . . .
Fe2 Fe 0.6083(3) 0.24597(15) 0.5054(3) 0.0259(7) Uani 1 1 d . . . . .
S1 S 0.4129(5) 0.2193(3) 0.5687(4) 0.0241(10) Uani 1 1 d . . . . .
S2 S 0.4305(5) 0.2937(3) 0.3623(4) 0.0246(10) Uani 1 1 d . . . . .
Na1 Na 0.5867(10) 0.4042(5) 0.8888(8) 0.035(2) Uani 1 1 d . . . . .
F1 F 0.1272(16) 0.1967(7) 0.6414(13) 0.041(3) Uani 1 1 d . . . . .
F2 F 0.0588(17) 0.1318(7) 0.8191(14) 0.044(3) Uani 1 1 d . . . . .
F3 F 0.1222(17) 0.1870(9) 1.0389(12) 0.052(4) Uani 1 1 d . . . . .
F4 F 0.2693(18) 0.3084(9) 1.0819(12) 0.051(4) Uani 1 1 d . . . . .
F5 F 0.3527(16) 0.3716(7) 0.9098(12) 0.037(3) Uani 1 1 d . . . . .
F6 F 0.4138(16) 0.4746(7) 0.7281(12) 0.040(3) Uani 1 1 d . . . . .
F7 F 0.259(2) 0.5871(8) 0.6492(19) 0.062(5) Uani 1 1 d . . . . .
F8 F -0.032(2) 0.5790(8) 0.5183(17) 0.056(4) Uani 1 1 d . . . . .
F9 F -0.1653(17) 0.4564(8) 0.4749(16) 0.053(4) Uani 1 1 d . . . . .
F10 F -0.0130(13) 0.3418(7) 0.5573(13) 0.036(3) Uani 1 1 d . . . . .
O1 O 0.070(2) 0.1631(9) 0.2907(18) 0.045(4) Uani 1 1 d . . . . .
O2 O 0.463(2) 0.1538(10) 0.1604(16) 0.049(5) Uani 1 1 d . . . . .
O3 O 0.469(2) 0.0438(9) 0.4730(17) 0.046(4) Uani 1 1 d . . . . .
O4 O 0.767(3) 0.1352(13) 0.653(2) 0.070(7) Uani 1 1 d . . . . .
O5 O 0.717(2) 0.3681(9) 0.6445(16) 0.044(4) Uani 1 1 d . . . . .
O6 O 0.8026(19) 0.2460(12) 0.3483(17) 0.051(5) Uani 1 1 d . . . . .
O7 O 0.666(2) 0.2947(10) 0.9511(16) 0.046(4) Uani 1 1 d . . . . .
O8 O 0.8113(17) 0.4465(9) 0.8820(15) 0.036(4) Uani 1 1 d . . . . .
O9 O 0.583(2) 0.4665(9) 1.0578(15) 0.043(4) Uani 1 1 d . . . . .
C1 C 0.192(3) 0.1688(10) 0.3248(19) 0.031(5) Uani 1 1 d . . . . .
C2 C 0.437(3) 0.1644(10) 0.254(2) 0.037(5) Uani 1 1 d . . . . .
C3 C 0.436(3) 0.0972(14) 0.439(2) 0.044(6) Uani 1 1 d . . . . .
C4 C 0.714(2) 0.189(2) 0.590(3) 0.082(15) Uani 1 1 d . . . . .
C5 C 0.687(2) 0.3240(12) 0.5876(19) 0.030(5) Uani 1 1 d . . . . .
C6 C 0.728(2) 0.2448(11) 0.412(2) 0.035(5) Uani 1 1 d . . . . .
C7 C 0.289(2) 0.2956(11) 0.5414(17) 0.025(4) Uani 1 1 d . . . . .
H7 H 0.184913 0.279716 0.507132 0.030 Uiso 1 1 calc R U . . .
C8 C 0.329(2) 0.3394(9) 0.4511(17) 0.025(4) Uani 1 1 d . . . . .
H8 H 0.398003 0.374852 0.496791 0.031 Uiso 1 1 calc R U . . .
C9 C 0.202(2) 0.3776(11) 0.3662(18) 0.025(4) Uani 1 1 d . . . . .
C10 C 0.215(3) 0.4467(11) 0.347(2) 0.031(5) Uani 1 1 d . . . . .
H10 H 0.301390 0.470757 0.389448 0.038 Uiso 1 1 calc R U . . .
C11 C 0.100(3) 0.4804(13) 0.264(2) 0.041(6) Uani 1 1 d . . . . .
H11 H 0.111226 0.527285 0.249510 0.049 Uiso 1 1 calc R U . . .
C12 C -0.031(3) 0.4477(13) 0.203(2) 0.044(6) Uani 1 1 d . . . . .
H12 H -0.109340 0.471461 0.149277 0.052 Uiso 1 1 calc R U . . .
C13 C -0.040(3) 0.3785(13) 0.226(2) 0.041(6) Uani 1 1 d . . . . .
H13 H -0.126966 0.354468 0.184978 0.049 Uiso 1 1 calc R U . . .
C14 C 0.071(2) 0.3443(13) 0.304(2) 0.035(5) Uani 1 1 d . . . . .
H14 H 0.059530 0.297218 0.316849 0.042 Uiso 1 1 calc R U . . .
C15 C 0.246(2) 0.2872(10) 0.7651(17) 0.024(4) Uani 1 1 d . . . . .
C16 C 0.168(2) 0.2263(11) 0.7502(17) 0.027(4) Uani 1 1 d . . . . .
C17 C 0.128(2) 0.1933(12) 0.838(2) 0.034(5) Uani 1 1 d . . . . .
C18 C 0.163(2) 0.2182(14) 0.952(2) 0.038(5) Uani 1 1 d . . . . .
C19 C 0.236(2) 0.2822(11) 0.9705(17) 0.026(4) Uani 1 1 d . . . . .
C20 C 0.277(2) 0.3133(12) 0.882(2) 0.031(5) Uani 1 1 d . . . . .
C21 C 0.209(2) 0.4031(11) 0.6406(18) 0.026(4) Uani 1 1 d . . . . .
C22 C 0.269(2) 0.4672(12) 0.6655(19) 0.030(5) Uani 1 1 d . . . . .
C23 C 0.194(3) 0.5263(12) 0.622(3) 0.045(6) Uani 1 1 d . . . . .
C24 C 0.050(3) 0.5250(13) 0.560(2) 0.041(6) Uani 1 1 d . . . . .
C25 C -0.022(2) 0.4614(13) 0.540(2) 0.036(5) Uani 1 1 d . . . . .
C26 C 0.061(3) 0.4036(12) 0.579(2) 0.035(5) Uani 1 1 d . . . . .
C27 C 0.722(4) 0.2532(17) 0.876(2) 0.061(8) Uani 1 1 d . . . . .
H27A H 0.816575 0.271034 0.868692 0.073 Uiso 1 1 calc R U . . .
H27B H 0.650864 0.249745 0.796262 0.073 Uiso 1 1 calc R U . . .
C28 C 0.744(3) 0.1839(16) 0.939(3) 0.050(6) Uani 1 1 d . . . . .
H28A H 0.660073 0.153278 0.902527 0.060 Uiso 1 1 calc R U . . .
H28B H 0.835922 0.162313 0.934008 0.060 Uiso 1 1 calc R U . . .
C29 C 0.751(4) 0.1973(15) 1.061(3) 0.058(8) Uani 1 1 d . . . . .
H29A H 0.718852 0.157441 1.099392 0.070 Uiso 1 1 calc R U . . .
H29B H 0.850725 0.211215 1.108370 0.070 Uiso 1 1 calc R U . . .
C30 C 0.640(3) 0.2562(14) 1.046(2) 0.047(6) Uani 1 1 d . . . . .
H30A H 0.537429 0.239195 1.024196 0.056 Uiso 1 1 calc R U . . .
H30B H 0.658893 0.283766 1.118931 0.056 Uiso 1 1 calc R U . . .
C31 C 0.942(4) 0.4090(14) 0.903(2) 0.051(7) Uani 1 1 d . . . . .
H31A H 0.941855 0.380923 0.832907 0.061 Uiso 1 1 calc R U . . .
H31B H 0.954830 0.378766 0.972536 0.061 Uiso 1 1 calc R U . . .
C32 C 1.070(3) 0.4637(15) 0.927(3) 0.050(7) Uani 1 1 d . . . . .
H32A H 1.131258 0.457427 0.872849 0.060 Uiso 1 1 calc R U . . .
H32B H 1.133107 0.460783 1.010332 0.060 Uiso 1 1 calc R U . . .
C33 C 0.989(3) 0.5317(15) 0.905(3) 0.055(8) Uani 1 1 d . . . . .
H33A H 0.985956 0.553604 0.980048 0.066 Uiso 1 1 calc R U . . .
H33B H 1.034530 0.563143 0.859922 0.066 Uiso 1 1 calc R U . . .
C34 C 0.837(3) 0.5104(13) 0.832(2) 0.041(6) Uani 1 1 d . . . . .
H34A H 0.762678 0.544427 0.838524 0.049 Uiso 1 1 calc R U . . .
H34B H 0.833450 0.505131 0.747656 0.049 Uiso 1 1 calc R U . . .
C35 C 0.544(5) 0.4433(17) 1.162(3) 0.064(9) Uani 1 1 d . . . . .
H35A H 0.622448 0.413064 1.209443 0.077 Uiso 1 1 calc R U . . .
H35B H 0.451023 0.417234 1.137204 0.077 Uiso 1 1 calc R U . . .
C36 C 0.527(3) 0.502(2) 1.232(3) 0.065(10) Uani 1 1 d . . . . .
H36A H 0.560493 0.490747 1.318021 0.078 Uiso 1 1 calc R U . . .
H36B H 0.422786 0.516377 1.211125 0.078 Uiso 1 1 calc R U . . .
C37 C 0.624(4) 0.5558(18) 1.201(3) 0.064(9) Uani 1 1 d . . . . .
H37A H 0.728214 0.550516 1.246999 0.076 Uiso 1 1 calc R U . . .
H37B H 0.589564 0.602138 1.212888 0.076 Uiso 1 1 calc R U . . .
C38 C 0.599(3) 0.5398(12) 1.067(3) 0.049(7) Uani 1 1 d . . . . .
H38A H 0.509088 0.562647 1.018026 0.059 Uiso 1 1 calc R U . . .
H38B H 0.684366 0.555081 1.040895 0.059 Uiso 1 1 calc R U . . .
B1 B 0.301(3) 0.3340(13) 0.669(2) 0.027(5) Uani 1 1 d . . . . .
H1 H 0.406845 0.346028 0.705640 0.033 Uiso 1 1 calc R U . . .

loop_
_atom_site_aniso_label
_atom_site_aniso_U_11
_atom_site_aniso_U_22
_atom_site_aniso_U_33
_atom_site_aniso_U_23
_atom_site_aniso_U_13
_atom_site_aniso_U_12
Fe1 0.0322(15) 0.0219(14) 0.0213(13) -0.0024(12) 0.0078(11) -0.0007(12)
Fe2 0.0265(14) 0.0272(15) 0.0239(13) -0.0018(13) 0.0069(11) 0.0022(12)
S1 0.028(2) 0.024(2) 0.019(2) 0.0007(19) 0.0049(17) 0.0023(19)
S2 0.026(2) 0.026(2) 0.023(2) 0.001(2) 0.0095(18) 0.0014(19)
Na1 0.042(5) 0.031(5) 0.031(5) 0.002(4) 0.009(4) -0.007(4)
F1 0.050(8) 0.033(8) 0.042(7) -0.015(6) 0.018(6) -0.017(6)
F2 0.053(9) 0.034(8) 0.046(8) 0.004(7) 0.014(7) -0.012(6)
F3 0.062(9) 0.062(10) 0.029(7) 0.017(7) 0.008(6) -0.021(9)
F4 0.066(10) 0.065(11) 0.021(6) -0.003(7) 0.014(6) -0.020(8)
F5 0.050(8) 0.035(7) 0.030(7) -0.008(6) 0.019(6) -0.016(6)
F6 0.051(8) 0.033(7) 0.032(7) -0.004(6) 0.006(6) -0.017(6)
F7 0.075(12) 0.025(8) 0.086(13) 0.003(8) 0.021(10) 0.000(8)
F8 0.065(11) 0.036(8) 0.069(11) 0.012(8) 0.025(9) 0.018(8)
F9 0.041(8) 0.045(9) 0.069(10) 0.013(8) 0.010(7) 0.011(7)
F10 0.023(6) 0.034(7) 0.051(8) -0.007(6) 0.013(6) -0.007(5)
O1 0.035(9) 0.037(10) 0.058(12) 0.001(8) 0.006(8) -0.008(7)
O2 0.073(13) 0.051(11) 0.033(9) -0.012(8) 0.033(9) 0.007(9)
O3 0.053(11) 0.033(10) 0.048(11) 0.004(9) 0.006(9) 0.002(8)
O4 0.068(15) 0.059(14) 0.079(17) 0.032(13) 0.013(13) 0.022(12)
O5 0.051(11) 0.040(10) 0.038(10) -0.014(9) 0.009(8) -0.013(8)
O6 0.044(9) 0.067(13) 0.056(11) -0.020(11) 0.036(9) -0.006(10)
O7 0.058(11) 0.041(10) 0.039(10) 0.004(8) 0.014(8) 0.005(9)
O8 0.030(8) 0.036(9) 0.042(9) 0.003(7) 0.011(7) 0.008(7)
O9 0.066(12) 0.030(8) 0.028(8) 0.004(7) 0.007(8) -0.006(8)
C1 0.061(15) 0.014(10) 0.027(10) 0.002(8) 0.029(10) 0.005(9)
C2 0.045(13) 0.010(9) 0.057(15) 0.006(9) 0.017(11) -0.002(8)
C3 0.041(13) 0.036(15) 0.047(15) -0.005(12) 0.001(11) -0.016(11)
C4 0.015(10) 0.17(4) 0.054(17) -0.09(2) -0.002(10) -0.012(16)
C5 0.027(10) 0.036(12) 0.024(10) -0.018(10) 0.002(8) 0.004(9)
C6 0.036(11) 0.014(9) 0.044(12) -0.002(10) -0.008(9) 0.000(9)
C7 0.027(9) 0.025(10) 0.023(9) 0.006(8) 0.008(7) 0.005(8)
C8 0.045(12) 0.008(8) 0.020(9) 0.000(7) 0.003(8) -0.013(8)
C9 0.026(10) 0.024(10) 0.020(9) 0.004(8) -0.002(8) -0.003(8)
C10 0.041(12) 0.018(10) 0.034(12) 0.011(9) 0.009(9) 0.004(9)
C11 0.047(14) 0.031(13) 0.040(13) 0.000(10) 0.004(11) 0.011(10)
C12 0.054(15) 0.029(13) 0.041(14) 0.009(11) 0.004(11) 0.007(11)
C13 0.033(12) 0.040(13) 0.038(13) 0.009(11) -0.006(10) -0.014(10)
C14 0.029(11) 0.032(12) 0.047(14) 0.013(11) 0.013(10) -0.003(9)
C15 0.035(10) 0.020(9) 0.016(9) 0.002(8) 0.005(8) 0.000(8)
C16 0.036(11) 0.027(11) 0.019(9) 0.007(8) 0.010(8) -0.004(8)
C17 0.030(10) 0.031(12) 0.037(11) 0.010(10) 0.002(9) -0.008(9)
C18 0.031(11) 0.053(15) 0.027(11) 0.003(11) 0.004(9) -0.008(11)
C19 0.030(10) 0.031(11) 0.016(9) 0.005(8) 0.005(7) -0.005(8)
C20 0.026(10) 0.030(11) 0.032(11) -0.008(9) 0.003(8) -0.002(8)
C21 0.039(11) 0.020(10) 0.023(10) -0.001(8) 0.011(8) -0.008(8)
C22 0.038(11) 0.028(11) 0.024(10) 0.006(9) 0.007(8) -0.008(9)
C23 0.066(17) 0.018(11) 0.059(17) -0.004(11) 0.028(14) 0.002(11)
C24 0.055(16) 0.033(12) 0.047(15) 0.005(11) 0.032(13) 0.016(11)
C25 0.025(10) 0.040(13) 0.046(13) 0.009(11) 0.016(9) 0.012(9)
C26 0.037(12) 0.030(12) 0.040(13) 0.004(10) 0.016(10) 0.004(10)
C27 0.09(2) 0.050(17) 0.036(13) 0.011(14) 0.002(13) 0.031(17)
C28 0.056(15) 0.038(14) 0.056(16) 0.000(14) 0.015(12) -0.002(13)
C29 0.08(2) 0.045(17) 0.055(17) 0.034(14) 0.021(15) 0.026(14)
C30 0.048(14) 0.043(15) 0.048(14) 0.010(13) 0.011(11) -0.006(12)
C31 0.10(2) 0.034(14) 0.023(11) 0.008(11) 0.014(13) 0.023(14)
C32 0.042(13) 0.054(17) 0.045(14) 0.015(13) 0.000(11) -0.017(12)
C33 0.043(15) 0.044(16) 0.08(2) -0.012(15) 0.016(14) -0.021(12)
C34 0.039(13) 0.036(13) 0.049(15) 0.004(12) 0.015(11) 0.008(11)
C35 0.11(3) 0.054(19) 0.041(16) -0.023(14) 0.039(17) -0.020(18)
C36 0.045(16) 0.09(3) 0.07(2) -0.05(2) 0.030(15) -0.024(16)
C37 0.062(19) 0.07(2) 0.058(19) -0.028(17) 0.008(15) -0.003(16)
C38 0.069(18) 0.021(12) 0.063(18) 0.017(12) 0.030(15) 0.015(12)
B1 0.031(11) 0.030(12) 0.021(11) -0.001(9) 0.008(9) -0.008(9)

loop_
_atom_type_symbol
_atom_type_description
_atom_type_scat_dispersion_real
_atom_type_scat_dispersion_imag
_atom_type_scat_source
C C 0.0033 0.0016 'International Tables Vol C Tables 4.2.6.8 and 6.1.1.4'
H H 0.0000 0.0000 'International Tables Vol C Tables 4.2.6.8 and 6.1.1.4'
B B 0.0013 0.0007 'International Tables Vol C Tables 4.2.6.8 and 6.1.1.4'
F F 0.0171 0.0103 'International Tables Vol C Tables 4.2.6.8 and 6.1.1.4'
Fe Fe 0.3463 0.8444 'International Tables Vol C Tables 4.2.6.8 and 6.1.1.4'
Na Na 0.0362 0.0249 'International Tables Vol C Tables 4.2.6.8 and 6.1.1.4'
O O 0.0106 0.0060 'International Tables Vol C Tables 4.2.6.8 and 6.1.1.4'
S S 0.1246 0.1234 'International Tables Vol C Tables 4.2.6.8 and 6.1.1.4'

loop_
_exptl_crystal_face_index_h
_exptl_crystal_face_index_k
_exptl_crystal_face_index_l
_exptl_crystal_face_perp_dist
1 0 4 0.0119
0 5 1 0.1056
0 -5 -1 0.1115
-3 5 1 0.1892
-3 -5 -1 0.1458
0 0 -1 0.0223

loop_
_geom_angle_atom_site_label_1
_geom_angle_atom_site_label_2
_geom_angle_atom_site_label_3
_geom_angle
_geom_angle_site_symmetry_1
_geom_angle_site_symmetry_3
_geom_angle_publ_flag
S1 Fe1 Fe2 56.11(16) . . ?
S1 Fe1 S2 79.4(2) . . ?
S2 Fe1 Fe2 55.44(16) . . ?
C1 Fe1 Fe2 152.2(6) . . ?
C1 Fe1 S1 102.6(6) . . ?
C1 Fe1 S2 106.9(6) . . ?
C1 Fe1 C2 97.7(11) . . ?
C1 Fe1 C3 96.8(10) . . ?
C2 Fe1 Fe2 103.2(8) . . ?
C2 Fe1 S1 159.2(9) . . ?
C2 Fe1 S2 90.4(7) . . ?
C2 Fe1 C3 92.2(12) . . ?
C3 Fe1 Fe2 100.5(8) . . ?
C3 Fe1 S1 89.9(9) . . ?
C3 Fe1 S2 155.6(8) . . ?
S1 Fe2 Fe1 56.43(16) . . ?
S2 Fe2 Fe1 56.71(16) . . ?
S2 Fe2 S1 80.3(2) . . ?
C4 Fe2 Fe1 105.7(11) . . ?
C4 Fe2 S1 93.4(12) . . ?
C4 Fe2 S2 161.9(11) . . ?
C4 Fe2 C5 99.5(12) . . ?
C5 Fe2 Fe1 149.3(7) . . ?
C5 Fe2 S1 105.4(7) . . ?
C5 Fe2 S2 98.5(7) . . ?
C6 Fe2 Fe1 101.8(7) . . ?
C6 Fe2 S1 157.9(7) . . ?
C6 Fe2 S2 90.9(7) . . ?
C6 Fe2 C4 88.8(12) . . ?
C6 Fe2 C5 95.9(10) . . ?
Fe1 S1 Fe2 67.46(17) . . ?
C7 S1 Fe1 102.1(6) . . ?
C7 S1 Fe2 106.9(6) . . ?
Fe2 S2 Fe1 67.85(18) . . ?
C8 S2 Fe1 106.4(6) . . ?
C8 S2 Fe2 100.5(7) . . ?
F5 Na1 F6 78.6(6) . . ?
O7 Na1 F5 86.9(7) . . ?
O7 Na1 F6 145.4(7) . . ?
O7 Na1 O9 107.4(7) . . ?
O8 Na1 F5 173.4(7) . . ?
O8 Na1 F6 100.6(6) . . ?
O8 Na1 O7 97.2(7) . . ?
O8 Na1 O9 94.4(7) . . ?
O9 Na1 F5 79.4(7) . . ?
O9 Na1 F6 100.6(7) . . ?
C20 F5 Na1 130.9(13) . . ?
C22 F6 Na1 132.8(12) . . ?
C27 O7 Na1 119.1(16) . . ?
C27 O7 C30 111(2) . . ?
C30 O7 Na1 128.6(16) . . ?
C31 O8 Na1 125.6(17) . . ?
C34 O8 Na1 126.5(13) . . ?
C34 O8 C31 106.7(19) . . ?
C35 O9 Na1 128.2(16) . . ?
C35 O9 C38 107(2) . . ?
C38 O9 Na1 124.0(16) . . ?
O1 C1 Fe1 177.1(19) . . ?
O2 C2 Fe1 176(2) . . ?
O3 C3 Fe1 177(3) . . ?
O4 C4 Fe2 165(3) . . ?
O5 C5 Fe2 169(2) . . ?
O6 C6 Fe2 177(2) . . ?
S1 C7 H7 108.3 . . ?
C8 C7 S1 108.0(14) . . ?
C8 C7 H7 108.3 . . ?
C8 C7 B1 114.3(17) . . ?
B1 C7 S1 109.4(14) . . ?
B1 C7 H7 108.3 . . ?
S2 C8 H8 106.3 . . ?
C7 C8 S2 113.5(14) . . ?
C7 C8 H8 106.3 . . ?
C7 C8 C9 115.6(18) . . ?
C9 C8 S2 108.3(14) . . ?
C9 C8 H8 106.3 . . ?
C10 C9 C8 119.7(18) . . ?
C10 C9 C14 119(2) . . ?
C14 C9 C8 121.7(18) . . ?
C9 C10 H10 120.5 . . ?
C9 C10 C11 119(2) . . ?
C11 C10 H10 120.5 . . ?
C10 C11 H11 118.7 . . ?
C10 C11 C12 123(2) . . ?
C12 C11 H11 118.7 . . ?
C11 C12 H12 121.7 . . ?
C13 C12 C11 117(2) . . ?
C13 C12 H12 121.7 . . ?
C12 C13 H13 118.9 . . ?
C14 C13 C12 122(2) . . ?
C14 C13 H13 118.9 . . ?
C9 C14 H14 119.4 . . ?
C13 C14 C9 121(2) . . ?
C13 C14 H14 119.4 . . ?
C16 C15 C20 112.9(18) . . ?
C16 C15 B1 130.7(18) . . ?
C20 C15 B1 116.4(18) . . ?
F1 C16 C15 119.1(17) . . ?
F1 C16 C17 116.5(19) . . ?
C17 C16 C15 124(2) . . ?
F2 C17 C16 122(2) . . ?
F2 C17 C18 116(2) . . ?
C16 C17 C18 122(2) . . ?
F3 C18 C17 122(2) . . ?
F3 C18 C19 122(2) . . ?
C19 C18 C17 116(2) . . ?
F4 C19 C18 117.0(19) . . ?
F4 C19 C20 122(2) . . ?
C20 C19 C18 121(2) . . ?
F5 C20 C15 119(2) . . ?
F5 C20 C19 117.0(19) . . ?
C19 C20 C15 124(2) . . ?
C22 C21 C26 113(2) . . ?
C22 C21 B1 125(2) . . ?
C26 C21 B1 121.7(19) . . ?
C21 C22 F6 120(2) . . ?
C23 C22 F6 116(2) . . ?
C23 C22 C21 124(2) . . ?
F7 C23 C22 121(3) . . ?
F7 C23 C24 118(2) . . ?
C22 C23 C24 121(2) . . ?
F8 C24 C23 125(3) . . ?
F8 C24 C25 117(2) . . ?
C25 C24 C23 118(2) . . ?
C24 C25 F9 121(2) . . ?
C26 C25 F9 121(2) . . ?
C26 C25 C24 118(2) . . ?
F10 C26 C21 118(2) . . ?
F10 C26 C25 117(2) . . ?
C25 C26 C21 125(2) . . ?
O7 C27 H27A 111.0 . . ?
O7 C27 H27B 111.0 . . ?
O7 C27 C28 104(2) . . ?
H27A C27 H27B 109.0 . . ?
C28 C27 H27A 111.0 . . ?
C28 C27 H27B 111.0 . . ?
C27 C28 H28A 110.5 . . ?
C27 C28 H28B 110.5 . . ?
H28A C28 H28B 108.7 . . ?
C29 C28 C27 106(2) . . ?
C29 C28 H28A 110.5 . . ?
C29 C28 H28B 110.5 . . ?
C28 C29 H29A 111.7 . . ?
C28 C29 H29B 111.7 . . ?
H29A C29 H29B 109.5 . . ?
C30 C29 C28 100(2) . . ?
C30 C29 H29A 111.7 . . ?
C30 C29 H29B 111.7 . . ?
O7 C30 C29 103(2) . . ?
O7 C30 H30A 111.1 . . ?
O7 C30 H30B 111.1 . . ?
C29 C30 H30A 111.1 . . ?
C29 C30 H30B 111.1 . . ?
H30A C30 H30B 109.0 . . ?
O8 C31 H31A 110.7 . . ?
O8 C31 H31B 110.7 . . ?
O8 C31 C32 105(2) . . ?
H31A C31 H31B 108.8 . . ?
C32 C31 H31A 110.7 . . ?
C32 C31 H31B 110.7 . . ?
C31 C32 H32A 110.9 . . ?
C31 C32 H32B 110.9 . . ?
C31 C32 C33 104(2) . . ?
H32A C32 H32B 108.9 . . ?
C33 C32 H32A 110.9 . . ?
C33 C32 H32B 110.9 . . ?
C32 C33 H33A 111.4 . . ?
C32 C33 H33B 111.4 . . ?
H33A C33 H33B 109.3 . . ?
C34 C33 C32 102(2) . . ?
C34 C33 H33A 111.4 . . ?
C34 C33 H33B 111.4 . . ?
O8 C34 C33 105(2) . . ?
O8 C34 H34A 110.7 . . ?
O8 C34 H34B 110.7 . . ?
C33 C34 H34A 110.7 . . ?
C33 C34 H34B 110.7 . . ?
H34A C34 H34B 108.8 . . ?
O9 C35 H35A 109.8 . . ?
O9 C35 H35B 109.8 . . ?
O9 C35 C36 109(3) . . ?
H35A C35 H35B 108.3 . . ?
C36 C35 H35A 109.8 . . ?
C36 C35 H35B 109.8 . . ?
C35 C36 H36A 110.9 . . ?
C35 C36 H36B 110.9 . . ?
C35 C36 C37 104(3) . . ?
H36A C36 H36B 109.0 . . ?
C37 C36 H36A 110.9 . . ?
C37 C36 H36B 110.9 . . ?
C36 C37 H37A 111.8 . . ?
C36 C37 H37B 111.8 . . ?
C36 C37 C38 100(2) . . ?
H37A C37 H37B 109.5 . . ?
C38 C37 H37A 111.8 . . ?
C38 C37 H37B 111.8 . . ?
O9 C38 C37 105(2) . . ?
O9 C38 H38A 110.7 . . ?
O9 C38 H38B 110.7 . . ?
C37 C38 H38A 110.7 . . ?
C37 C38 H38B 110.7 . . ?
H38A C38 H38B 108.8 . . ?
C7 B1 H1 107.9 . . ?
C15 B1 C7 114.3(17) . . ?
C15 B1 H1 107.9 . . ?
C21 B1 C7 108.1(17) . . ?
C21 B1 C15 110.7(17) . . ?
C21 B1 H1 107.9 . . ?

loop_
_geom_bond_atom_site_label_1
_geom_bond_atom_site_label_2
_geom_bond_distance
_geom_bond_site_symmetry_2
_geom_bond_publ_flag
Fe1 Fe2 2.495(4) . ?
Fe1 S1 2.251(6) . ?
Fe1 S2 2.252(6) . ?
Fe1 C1 1.82(3) . ?
Fe1 C2 1.74(3) . ?
Fe1 C3 1.80(3) . ?
Fe2 S1 2.243(6) . ?
Fe2 S2 2.219(6) . ?
Fe2 C4 1.63(5) . ?
Fe2 C5 1.85(2) . ?
Fe2 C6 1.79(3) . ?
S1 C7 1.88(2) . ?
S2 C8 1.84(2) . ?
Na1 F5 2.385(16) . ?
Na1 F6 2.530(17) . ?
Na1 O7 2.33(2) . ?
Na1 O8 2.305(19) . ?
Na1 O9 2.34(2) . ?
F1 C16 1.36(2) . ?
F2 C17 1.37(3) . ?
F3 C18 1.34(3) . ?
F4 C19 1.36(2) . ?
F5 C20 1.34(3) . ?
F6 C22 1.37(3) . ?
F7 C23 1.34(3) . ?
F8 C24 1.32(3) . ?
F9 C25 1.36(3) . ?
F10 C26 1.39(3) . ?
O1 C1 1.12(3) . ?
O2 C2 1.21(3) . ?
O3 C3 1.14(3) . ?
O4 C4 1.31(5) . ?
O5 C5 1.08(3) . ?
O6 C6 1.17(3) . ?
O7 C27 1.41(4) . ?
O7 C30 1.42(3) . ?
O8 C31 1.40(3) . ?
O8 C34 1.44(3) . ?
O9 C35 1.45(4) . ?
O9 C38 1.45(3) . ?
C7 H7 1.0000 . ?
C7 C8 1.50(3) . ?
C7 B1 1.65(3) . ?
C8 H8 1.0000 . ?
C8 C9 1.52(3) . ?
C9 C10 1.39(3) . ?
C9 C14 1.41(3) . ?
C10 H10 0.9500 . ?
C10 C11 1.40(3) . ?
C11 H11 0.9500 . ?
C11 C12 1.40(4) . ?
C12 H12 0.9500 . ?
C12 C13 1.39(4) . ?
C13 H13 0.9500 . ?
C13 C14 1.36(3) . ?
C14 H14 0.9500 . ?
C15 C16 1.39(3) . ?
C15 C20 1.42(3) . ?
C15 B1 1.66(3) . ?
C16 C17 1.36(3) . ?
C17 C18 1.38(3) . ?
C18 C19 1.42(3) . ?
C19 C20 1.35(3) . ?
C21 C22 1.38(3) . ?
C21 C26 1.38(3) . ?
C21 B1 1.60(3) . ?
C22 C23 1.38(3) . ?
C23 C24 1.35(4) . ?
C24 C25 1.41(4) . ?
C25 C26 1.38(3) . ?
C27 H27A 0.9900 . ?
C27 H27B 0.9900 . ?
C27 C28 1.54(4) . ?
C28 H28A 0.9900 . ?
C28 H28B 0.9900 . ?
C28 C29 1.44(4) . ?
C29 H29A 0.9900 . ?
C29 H29B 0.9900 . ?
C29 C30 1.54(4) . ?
C30 H30A 0.9900 . ?
C30 H30B 0.9900 . ?
C31 H31A 0.9900 . ?
C31 H31B 0.9900 . ?
C31 C32 1.58(4) . ?
C32 H32A 0.9900 . ?
C32 H32B 0.9900 . ?
C32 C33 1.53(4) . ?
C33 H33A 0.9900 . ?
C33 H33B 0.9900 . ?
C33 C34 1.50(4) . ?
C34 H34A 0.9900 . ?
C34 H34B 0.9900 . ?
C35 H35A 0.9900 . ?
C35 H35B 0.9900 . ?
C35 C36 1.45(4) . ?
C36 H36A 0.9900 . ?
C36 H36B 0.9900 . ?
C36 C37 1.52(5) . ?
C37 H37A 0.9900 . ?
C37 H37B 0.9900 . ?
C37 C38 1.55(4) . ?
C38 H38A 0.9900 . ?
C38 H38B 0.9900 . ?
B1 H1 1.0000 . ?

loop_
_geom_torsion_atom_site_label_1
_geom_torsion_atom_site_label_2
_geom_torsion_atom_site_label_3
_geom_torsion_atom_site_label_4
_geom_torsion
_geom_torsion_site_symmetry_1
_geom_torsion_site_symmetry_2
_geom_torsion_site_symmetry_3
_geom_torsion_site_symmetry_4
_geom_torsion_publ_flag
Fe1 Fe2 C4 O4 -24(9) . . . . ?
Fe1 Fe2 C5 O5 55(12) . . . . ?
Fe1 S1 C7 C8 -50.7(14) . . . . ?
Fe1 S1 C7 B1 -175.6(12) . . . . ?
Fe1 S2 C8 C7 18.3(16) . . . . ?
Fe1 S2 C8 C9 -111.5(12) . . . . ?
Fe2 S1 C7 C8 19.2(15) . . . . ?
Fe2 S1 C7 B1 -105.7(13) . . . . ?
Fe2 S2 C8 C7 -51.5(15) . . . . ?
Fe2 S2 C8 C9 178.7(11) . . . . ?
S1 Fe2 C4 O4 32(9) . . . . ?
S1 Fe2 C5 O5 6(12) . . . . ?
S1 C7 C8 S2 20.2(18) . . . . ?
S1 C7 C8 C9 146.2(15) . . . . ?
S1 C7 B1 C15 -63(2) . . . . ?
S1 C7 B1 C21 173.5(13) . . . . ?
S2 Fe2 C4 O4 -37(11) . . . . ?
S2 Fe2 C5 O5 88(12) . . . . ?
S2 C8 C9 C10 -100(2) . . . . ?
S2 C8 C9 C14 78(2) . . . . ?
Na1 F5 C20 C15 -55(3) . . . . ?
Na1 F5 C20 C19 124.6(18) . . . . ?
Na1 F6 C22 C21 -31(3) . . . . ?
Na1 F6 C22 C23 153.8(17) . . . . ?
Na1 O7 C27 C28 -173.1(17) . . . . ?
Na1 O7 C30 C29 -166.4(19) . . . . ?
Na1 O8 C31 C32 -162.7(16) . . . . ?
Na1 O8 C34 C33 149.1(17) . . . . ?
Na1 O9 C35 C36 -168(2) . . . . ?
Na1 O9 C38 C37 -168.2(18) . . . . ?
F1 C16 C17 F2 3(3) . . . . ?
F1 C16 C17 C18 180(2) . . . . ?
F2 C17 C18 F3 -5(4) . . . . ?
F2 C17 C18 C19 180.0(19) . . . . ?
F3 C18 C19 F4 4(3) . . . . ?
F3 C18 C19 C20 180(2) . . . . ?
F4 C19 C20 F5 0(3) . . . . ?
F4 C19 C20 C15 179(2) . . . . ?
F6 C22 C23 F7 -5(4) . . . . ?
F6 C22 C23 C24 -180(2) . . . . ?
F7 C23 C24 F8 3(4) . . . . ?
F7 C23 C24 C25 -175(2) . . . . ?
F8 C24 C25 F9 5(3) . . . . ?
F8 C24 C25 C26 178(2) . . . . ?
F9 C25 C26 F10 -6(3) . . . . ?
F9 C25 C26 C21 176(2) . . . . ?
O7 C27 C28 C29 -20(3) . . . . ?
O8 C31 C32 C33 -5(3) . . . . ?
O9 C35 C36 C37 -26(4) . . . . ?
C4 Fe2 C5 O5 -90(12) . . . . ?
C5 Fe2 C4 O4 138(9) . . . . ?
C6 Fe2 C4 O4 -126(9) . . . . ?
C6 Fe2 C5 O5 180(100) . . . . ?
C7 C8 C9 C10 131(2) . . . . ?
C7 C8 C9 C14 -50(3) . . . . ?
C8 C7 B1 C15 176.0(18) . . . . ?
C8 C7 B1 C21 52(2) . . . . ?
C8 C9 C10 C11 177(2) . . . . ?
C8 C9 C14 C13 -178(2) . . . . ?
C9 C10 C11 C12 2(4) . . . . ?
C10 C9 C14 C13 1(4) . . . . ?
C10 C11 C12 C13 -2(4) . . . . ?
C11 C12 C13 C14 1(4) . . . . ?
C12 C13 C14 C9 0(4) . . . . ?
C14 C9 C10 C11 -2(3) . . . . ?
C15 C16 C17 F2 -176(2) . . . . ?
C15 C16 C17 C18 0(4) . . . . ?
C16 C15 C20 F5 179.4(18) . . . . ?
C16 C15 C20 C19 0(3) . . . . ?
C16 C15 B1 C7 -13(3) . . . . ?
C16 C15 B1 C21 110(2) . . . . ?
C16 C17 C18 F3 178(2) . . . . ?
C16 C17 C18 C19 3(3) . . . . ?
C17 C18 C19 F4 179(2) . . . . ?
C17 C18 C19 C20 -5(3) . . . . ?
C18 C19 C20 F5 -176(2) . . . . ?
C18 C19 C20 C15 3(3) . . . . ?
C20 C15 C16 F1 178.3(18) . . . . ?
C20 C15 C16 C17 -2(3) . . . . ?
C20 C15 B1 C7 169.7(18) . . . . ?
C20 C15 B1 C21 -68(2) . . . . ?
C21 C22 C23 F7 -179(2) . . . . ?
C21 C22 C23 C24 6(4) . . . . ?
C22 C21 C26 F10 -175.4(19) . . . . ?
C22 C21 C26 C25 3(3) . . . . ?
C22 C21 B1 C7 -117(2) . . . . ?
C22 C21 B1 C15 117(2) . . . . ?
C22 C23 C24 F8 178(2) . . . . ?
C22 C23 C24 C25 1(4) . . . . ?
C23 C24 C25 F9 -178(2) . . . . ?
C23 C24 C25 C26 -4(4) . . . . ?
C24 C25 C26 F10 -179(2) . . . . ?
C24 C25 C26 C21 3(4) . . . . ?
C26 C21 C22 F6 178.5(19) . . . . ?
C26 C21 C22 C23 -7(3) . . . . ?
C26 C21 B1 C7 58(3) . . . . ?
C26 C21 B1 C15 -68(3) . . . . ?
C27 O7 C30 C29 27(3) . . . . ?
C27 C28 C29 C30 35(3) . . . . ?
C28 C29 C30 O7 -38(3) . . . . ?
C30 O7 C27 C28 -5(3) . . . . ?
C31 O8 C34 C33 -43(3) . . . . ?
C31 C32 C33 C34 -19(3) . . . . ?
C32 C33 C34 O8 37(3) . . . . ?
C34 O8 C31 C32 29(2) . . . . ?
C35 O9 C38 C37 20(3) . . . . ?
C35 C36 C37 C38 36(4) . . . . ?
C36 C37 C38 O9 -34(3) . . . . ?
C38 O9 C35 C36 3(4) . . . . ?
B1 C7 C8 S2 142.2(15) . . . . ?
B1 C7 C8 C9 -92(2) . . . . ?
B1 C15 C16 F1 1(3) . . . . ?
B1 C15 C16 C17 -180(2) . . . . ?
B1 C15 C20 F5 -3(3) . . . . ?
B1 C15 C20 C19 178(2) . . . . ?
B1 C21 C22 F6 -6(3) . . . . ?
B1 C21 C22 C23 168(2) . . . . ?
B1 C21 C26 F10 9(3) . . . . ?
B1 C21 C26 C25 -172(2) . . . . ?

loop_
_exptl_oxdiff_crystal_face_indexfrac_h
_exptl_oxdiff_crystal_face_indexfrac_k
_exptl_oxdiff_crystal_face_indexfrac_l
_exptl_oxdiff_crystal_face_x
_exptl_oxdiff_crystal_face_y
_exptl_oxdiff_crystal_face_z
1.0013 0.0024 4.2917 0.2250 -0.1850 0.0806
0.0002 5.0011 0.9982 0.0023 -0.0141 0.1904
-0.0002 -5.0011 -0.9982 -0.0023 0.0141 -0.1904
-3.0045 5.0021 1.1229 -0.2125 -0.1007 0.1669
-3.0048 -5.0000 -0.8736 -0.2170 -0.0725 -0.2140
0.0001 -0.0006 -1.0000 -0.0354 0.0493 -0.0168
